data_1521287
loop_
_publ_author_name
'Reinholdt, Anders'
'Vibenholt, Johan E.'
'Morsing, Thorbj\/orn J.'
'Schau-Magnussen, Magnus'
'Reeler, Nini E. A.'
'Bendix, Jesper'

_publ_section_title
;
 Carbide complexes as \p-acceptor ligands
;
_journal_issue 10
_journal_name_full 'Chem. Sci.'
_journal_page_first 5815
_journal_paper_doi 10.1039/C5SC02077H
_journal_volume 6
_journal_year 2015
_chemical_formula_moiety 'C81.47 H144.40 Cl8.53 O3.16 P4 Rh2 Ru2'
_chemical_formula_sum 'C81.47 H144.4 Cl8.53 O3.16 P4 Rh2 Ru2'
_chemical_formula_weight 2009.07
_chemical_name_systematic bis[(\m-chloro-carbonylrhodium(I))-\m-carbido-dichlorobistricyclohexylphosphinruthenium(VI)]
_space_group_IT_number 15
_symmetry_cell_setting monoclinic
_symmetry_space_group_name_Hall '-C 2yc'
_symmetry_space_group_name_H-M 'C 1 2/c 1'
_atom_sites_solution_hydrogens geom
_atom_sites_solution_primary direct
_atom_sites_solution_secondary difmap
_audit_creation_method SHELXL-97
_audit_update_record
;
2015-05-26 deposited with the CCDC.
2015-07-07 downloaded from the CCDC.
;
_cell_angle_alpha 90.00
_cell_angle_beta 109.79(2)
_cell_angle_gamma 90.00
_cell_formula_units_Z 4
_cell_length_a 32.65(2)
_cell_length_b 13.40(2)
_cell_length_c 23.89(2)
_cell_measurement_temperature 123(2)
_cell_measurement_theta_max 38.0
_cell_measurement_theta_min 1.0
_cell_volume 9835(18)
_computing_cell_refinement 'COLLECT (Nonius, 1999)'
_computing_data_collection 'COLLECT (Nonius, 1999)'
_computing_data_reduction 'EvalCCD (Duisenberg <i>et al.</i>,  2003)'
_computing_molecular_graphics 'Mercury 3.0 (2011)'
_computing_publication_material 'SHELXL97 (Sheldrick, 2008)'
_computing_structure_refinement 'SHELXL-97 (Sheldrick, 1997)'
_computing_structure_solution 'SHELXS-97 (Sheldrick, 1997)'
_diffrn_ambient_temperature 123(2)
_diffrn_measured_fraction_theta_full 0.998
_diffrn_measured_fraction_theta_max 0.998
_diffrn_measurement_device_type 'Nonius KappaCCD area-detector'
_diffrn_measurement_method '\w and \f scans'
_diffrn_radiation_monochromator graphite
_diffrn_radiation_source 'fine-focus sealed tube'
_diffrn_radiation_type MoK\a
_diffrn_radiation_wavelength 0.71073
_diffrn_reflns_av_R_equivalents 0.0503
_diffrn_reflns_av_sigmaI/netI 0.0462
_diffrn_reflns_limit_h_max 56
_diffrn_reflns_limit_h_min -56
_diffrn_reflns_limit_k_max 23
_diffrn_reflns_limit_k_min -23
_diffrn_reflns_limit_l_max 41
_diffrn_reflns_limit_l_min -41
_diffrn_reflns_number 194564
_diffrn_reflns_theta_full 37.99
_diffrn_reflns_theta_max 37.99
_diffrn_reflns_theta_min 1.33
_exptl_absorpt_coefficient_mu 0.969
_exptl_absorpt_correction_T_max 0.843
_exptl_absorpt_correction_T_min 0.772
_exptl_absorpt_correction_type integration
_exptl_absorpt_process_details
;
Gaussian integration (Coppens, 1970)
;
_exptl_crystal_colour orange
_exptl_crystal_density_diffrn 1.357
_exptl_crystal_density_method 'not measured'
_exptl_crystal_description prism
_exptl_crystal_F_000 4214
_exptl_crystal_size_max 0.301
_exptl_crystal_size_mid 0.233
_exptl_crystal_size_min 0.173
_refine_diff_density_max 3.068
_refine_diff_density_min -0.916
_refine_diff_density_rms 0.251
_refine_ls_extinction_method none
_refine_ls_goodness_of_fit_ref 1.193
_refine_ls_hydrogen_treatment constr
_refine_ls_matrix_type full
_refine_ls_number_parameters 497
_refine_ls_number_reflns 26709
_refine_ls_number_restraints 0
_refine_ls_restrained_S_all 1.193
_refine_ls_R_factor_all 0.0668
_refine_ls_R_factor_gt 0.0471
_refine_ls_shift/su_max 0.009
_refine_ls_shift/su_mean 0.000
_refine_ls_structure_factor_coef Fsqd
_refine_ls_weighting_details 'calc w=1/[\s^2^(Fo^2^)+(0.0608P)^2^+22.5978P] where P=(Fo^2^+2Fc^2^)/3'
_refine_ls_weighting_scheme calc
_refine_ls_wR_factor_gt 0.1313
_refine_ls_wR_factor_ref 0.1474
_reflns_number_gt 21299
_reflns_number_total 26709
_reflns_threshold_expression >2sigma(I)
_cod_data_source_file c5sc02077h2.cif
_cod_data_source_block kcd1089
_cod_depositor_comments 'Adding full bibliography for 1521279--1521290.cif.'
_cod_original_cell_volume 9832(18)
_cod_original_sg_symbol_H-M 'C 2/c'
_cod_original_formula_sum 'C81.47 H144.40 Cl8.53 O3.16 P4 Rh2 Ru2'
_cod_database_code 1521287

loop_
_symmetry_equiv_pos_as_xyz
'x, y, z'
'-x, y, -z+1/2'
'x+1/2, y+1/2, z'
'-x+1/2, y+1/2, -z+1/2'
'-x, -y, -z'
'x, -y, z-1/2'
'-x+1/2, -y+1/2, -z'
'x+1/2, -y+1/2, z-1/2'

loop_
_atom_site_label
_atom_site_type_symbol
_atom_site_fract_x
_atom_site_fract_y
_atom_site_fract_z
_atom_site_U_iso_or_equiv
_atom_site_adp_type
_atom_site_occupancy
_atom_site_symmetry_multiplicity
_atom_site_calc_flag
_atom_site_refinement_flags
_atom_site_disorder_assembly
_atom_site_disorder_group
Cl51 Cl 0.25863(8) 0.36969(18) 0.06261(11) 0.0521(6) Uani 0.422(2) 1 d P A 1
Cl49 Cl 0.25429(9) 0.56659(16) 0.10854(12) 0.0538(6) Uani 0.422(2) 1 d P A 1
C48B C 0.2586(3) 0.4390(5) 0.1247(4) 0.0333(13) Uani 0.422(2) 1 d P A 1
H48B H 0.2865 0.4276 0.1566 0.040 Uiso 0.422(2) 1 calc PR A 1
Cl50 Cl 0.21686(8) 0.40077(17) 0.15060(12) 0.0476(5) Uani 0.422(2) 1 d P A 1
C53 C 0.2316(3) 0.4507(8) 0.0663(5) 0.078(3) Uani 0.578(2) 1 d P A 2
H53A H 0.2526 0.4931 0.0573 0.094 Uiso 0.578(2) 1 calc PR A 2
H53B H 0.2352 0.3832 0.0540 0.094 Uiso 0.578(2) 1 calc PR A 2
O66 O 0.1898(2) 0.4839(6) 0.0353(3) 0.084(2) Uani 0.578(2) 1 d P A 2
C67 C 0.1759(3) 0.4692(9) -0.0287(4) 0.077(3) Uani 0.578(2) 1 d P A 2
H67A H 0.1790 0.3992 -0.0370 0.092 Uiso 0.578(2) 1 calc PR A 2
H67B H 0.1947 0.5073 -0.0446 0.092 Uiso 0.578(2) 1 calc PR A 2
C68 C 0.1264(5) 0.5029(9) -0.0612(6) 0.123(6) Uani 0.578(2) 1 d P A 2
H68A H 0.1184 0.4910 -0.1032 0.184 Uiso 0.578(2) 1 calc PR A 2
H68B H 0.1235 0.5727 -0.0543 0.184 Uiso 0.578(2) 1 calc PR A 2
H68C H 0.1077 0.4652 -0.0456 0.184 Uiso 0.578(2) 1 calc PR A 2
C48A C 0.2396(6) 0.4523(15) 0.1315(6) 0.175(12) Uani 0.578(2) 1 d P A 2
H48A H 0.2686 0.4292 0.1524 0.262 Uiso 0.578(2) 1 calc PR A 2
H48C H 0.2190 0.4095 0.1404 0.262 Uiso 0.578(2) 1 calc PR A 2
H48D H 0.2364 0.5193 0.1438 0.262 Uiso 0.578(2) 1 calc PR A 2
Ru1 Ru 0.105760(5) 0.939223(12) 0.152087(7) 0.01556(4) Uani 1 1 d . . .
Rh2 Rh 0.051378(5) 0.877128(12) 0.253353(7) 0.01725(4) Uani 1 1 d . . .
Cl3 Cl 0.014858(16) 0.82604(5) 0.32068(2) 0.02436(10) Uani 1 1 d . . .
P4 P 0.135177(17) 0.77365(4) 0.14874(2) 0.01921(9) Uani 1 1 d . . .
Cl5 Cl 0.052549(18) 0.91021(4) 0.05868(2) 0.02497(10) Uani 1 1 d . . .
Cl6 Cl 0.172836(16) 0.98258(4) 0.22488(2) 0.02382(9) Uani 1 1 d . . .
P7 P 0.086192(17) 1.11450(4) 0.13558(2) 0.01905(9) Uani 1 1 d . . .
C8 C 0.07863(6) 0.91144(15) 0.19896(9) 0.0183(3) Uani 1 1 d . . .
C33 C 0.09389(6) 0.68078(16) 0.10936(10) 0.0204(3) Uani 1 1 d . . .
H33 H 0.0831 0.7031 0.0679 0.024 Uiso 1 1 calc R . .
C9 C 0.02722(7) 1.14100(16) 0.10819(10) 0.0214(3) Uani 1 1 d . . .
H9 H 0.0160 1.1139 0.0677 0.026 Uiso 1 1 calc R . .
C16 C 0.11575(7) 1.19123(17) 0.20129(10) 0.0236(4) Uani 1 1 d . . .
H16 H 0.1459 1.1677 0.2127 0.028 Uiso 1 1 calc R . .
C34 C 0.05370(7) 0.67977(18) 0.12890(12) 0.0258(4) Uani 1 1 d . . .
H34A H 0.0615 0.6531 0.1689 0.031 Uiso 1 1 calc R . .
H34B H 0.0431 0.7474 0.1292 0.031 Uiso 1 1 calc R . .
C27 C 0.16916(8) 0.72752(19) 0.22326(11) 0.0268(4) Uani 1 1 d . . .
H27 H 0.1853 0.7860 0.2441 0.032 Uiso 1 1 calc R . .
C38 C 0.11079(8) 0.57419(18) 0.10726(12) 0.0270(4) Uani 1 1 d . . .
H38A H 0.1355 0.5760 0.0935 0.032 Uiso 1 1 calc R . .
H38B H 0.1203 0.5454 0.1468 0.032 Uiso 1 1 calc R . .
C22 C 0.10620(7) 1.1656(2) 0.07760(10) 0.0260(4) Uani 1 1 d . . .
H22 H 0.1075 1.2383 0.0826 0.031 Uiso 1 1 calc R . .
C35 C 0.01783(8) 0.61547(19) 0.08608(13) 0.0293(5) Uani 1 1 d . . .
H35A H -0.0071 0.6134 0.0995 0.035 Uiso 1 1 calc R . .
H35B H 0.0085 0.6454 0.0468 0.035 Uiso 1 1 calc R . .
C39 C 0.17244(7) 0.7755(2) 0.10481(11) 0.0275(4) Uani 1 1 d . . .
H39 H 0.1845 0.7081 0.1068 0.033 Uiso 1 1 calc R . .
C15 C 0.01678(8) 1.25310(17) 0.10240(12) 0.0268(4) Uani 1 1 d . . .
H15A H 0.0269 1.2838 0.1415 0.032 Uiso 1 1 calc R . .
H15B H 0.0319 1.2845 0.0784 0.032 Uiso 1 1 calc R . .
C14 C -0.03208(8) 1.2696(2) 0.07370(13) 0.0295(5) Uani 1 1 d . . .
H14A H -0.0382 1.3406 0.0715 0.035 Uiso 1 1 calc R . .
H14B H -0.0417 1.2435 0.0335 0.035 Uiso 1 1 calc R . .
C36 C 0.03374(9) 0.50991(19) 0.08258(13) 0.0322(5) Uani 1 1 d . . .
H36A H 0.0110 0.4721 0.0535 0.039 Uiso 1 1 calc R . .
H36B H 0.0401 0.4776 0.1209 0.039 Uiso 1 1 calc R . .
C40 C 0.21108(8) 0.8467(3) 0.13059(14) 0.0346(6) Uani 1 1 d . . .
H40A H 0.2004 0.9145 0.1297 0.042 Uiso 1 1 calc R . .
H40B H 0.2266 0.8293 0.1718 0.042 Uiso 1 1 calc R . .
C13 C -0.05714(8) 1.2185(2) 0.10878(12) 0.0289(4) Uani 1 1 d . . .
H13A H -0.0881 1.2279 0.0887 0.035 Uiso 1 1 calc R . .
H13B H -0.0494 1.2484 0.1480 0.035 Uiso 1 1 calc R . .
C32 C 0.14152(10) 0.6930(2) 0.26061(12) 0.0351(6) Uani 1 1 d . . .
H32A H 0.1190 0.7419 0.2579 0.042 Uiso 1 1 calc R . .
H32B H 0.1275 0.6300 0.2453 0.042 Uiso 1 1 calc R . .
C21 C 0.10224(9) 1.1664(2) 0.25471(12) 0.0328(5) Uani 1 1 d . . .
H21A H 0.1007 1.0946 0.2586 0.039 Uiso 1 1 calc R . .
H21B H 0.0736 1.1939 0.2489 0.039 Uiso 1 1 calc R . .
C37 C 0.07451(9) 0.50967(19) 0.06506(13) 0.0315(5) Uani 1 1 d . . .
H37A H 0.0673 0.5348 0.0248 0.038 Uiso 1 1 calc R . .
H37B H 0.0849 0.4417 0.0657 0.038 Uiso 1 1 calc R . .
C10 C 0.00215(8) 1.0881(2) 0.14311(14) 0.0325(5) Uani 1 1 d . . .
H10A H 0.0121 1.1120 0.1838 0.039 Uiso 1 1 calc R . .
H10B H 0.0077 1.0169 0.1438 0.039 Uiso 1 1 calc R . .
C41 C 0.14933(9) 0.7991(4) 0.03918(13) 0.0458(9) Uani 1 1 d . . .
H41A H 0.1368 0.8656 0.0354 0.055 Uiso 1 1 calc R . .
H41B H 0.1258 0.7520 0.0225 0.055 Uiso 1 1 calc R . .
C28 C 0.20377(9) 0.6482(2) 0.22705(14) 0.0370(6) Uani 1 1 d . . .
H28A H 0.2216 0.6693 0.2040 0.044 Uiso 1 1 calc R . .
H28B H 0.1898 0.5858 0.2107 0.044 Uiso 1 1 calc R . .
C20 C 0.13523(11) 1.2101(3) 0.31150(13) 0.0403(7) Uani 1 1 d . . .
H20A H 0.1263 1.1945 0.3453 0.048 Uiso 1 1 calc R . .
H20B H 0.1636 1.1802 0.3183 0.048 Uiso 1 1 calc R . .
C30 C 0.20693(13) 0.6049(3) 0.33151(15) 0.0499(9) Uani 1 1 d . . .
H30A H 0.2262 0.6022 0.3726 0.060 Uiso 1 1 calc R . .
H30B H 0.1944 0.5390 0.3205 0.060 Uiso 1 1 calc R . .
C12 C -0.04674(8) 1.1073(2) 0.11483(14) 0.0327(5) Uani 1 1 d . . .
H12A H -0.0572 1.0765 0.0758 0.039 Uiso 1 1 calc R . .
H12B H -0.0618 1.0765 0.1391 0.039 Uiso 1 1 calc R . .
C23 C 0.07831(10) 1.1452(4) 0.01334(13) 0.0496(10) Uani 1 1 d . . .
H23A H 0.0490 1.1695 0.0062 0.060 Uiso 1 1 calc R . .
H23B H 0.0768 1.0739 0.0060 0.060 Uiso 1 1 calc R . .
C29 C 0.23251(11) 0.6331(3) 0.29239(17) 0.0502(9) Uani 1 1 d . . .
H29A H 0.2537 0.5812 0.2945 0.060 Uiso 1 1 calc R . .
H29B H 0.2483 0.6944 0.3072 0.060 Uiso 1 1 calc R . .
C19 C 0.13843(11) 1.3229(3) 0.30605(17) 0.0482(9) Uani 1 1 d . . .
H19A H 0.1107 1.3533 0.3025 0.058 Uiso 1 1 calc R . .
H19B H 0.1602 1.3491 0.3416 0.058 Uiso 1 1 calc R . .
C24 C 0.15295(9) 1.1303(3) 0.08815(13) 0.0450(9) Uani 1 1 d . . .
H24A H 0.1710 1.1464 0.1286 0.054 Uiso 1 1 calc R . .
H24B H 0.1531 1.0584 0.0835 0.054 Uiso 1 1 calc R . .
C43 C 0.21965(12) 0.8636(4) 0.03109(19) 0.0563(10) Uani 1 1 d . . .
H43A H 0.2400 0.8561 0.0098 0.068 Uiso 1 1 calc R . .
H43B H 0.2094 0.9321 0.0265 0.068 Uiso 1 1 calc R . .
C26 C 0.17161(11) 1.1787(5) 0.04529(15) 0.0676(15) Uani 1 1 d . . .
H26A H 0.1749 1.2497 0.0536 0.081 Uiso 1 1 calc R . .
H26B H 0.2003 1.1513 0.0516 0.081 Uiso 1 1 calc R . .
C17 C 0.11921(12) 1.3043(2) 0.19481(15) 0.0463(9) Uani 1 1 d . . .
H17A H 0.1296 1.3187 0.1621 0.056 Uiso 1 1 calc R . .
H17B H 0.0907 1.3345 0.1859 0.056 Uiso 1 1 calc R . .
C18 C 0.15058(13) 1.3489(3) 0.25230(17) 0.0526(10) Uani 1 1 d . . .
H18A H 0.1798 1.3247 0.2582 0.063 Uiso 1 1 calc R . .
H18B H 0.1509 1.4210 0.2484 0.063 Uiso 1 1 calc R . .
C25 C 0.09778(11) 1.1974(4) -0.02917(14) 0.0542(11) Uani 1 1 d . . .
H25A H 0.0800 1.1827 -0.0699 0.065 Uiso 1 1 calc R . .
H25B H 0.0974 1.2690 -0.0235 0.065 Uiso 1 1 calc R . .
C44 C 0.18118(12) 0.7936(4) 0.00442(16) 0.0622(13) Uani 1 1 d . . .
H44A H 0.1917 0.7256 0.0053 0.075 Uiso 1 1 calc R . .
H44B H 0.1661 0.8117 -0.0368 0.075 Uiso 1 1 calc R . .
C42 C 0.24228(9) 0.8417(3) 0.09550(17) 0.0447(8) Uani 1 1 d . . .
H42A H 0.2656 0.8896 0.1118 0.054 Uiso 1 1 calc R . .
H42B H 0.2551 0.7756 0.0997 0.054 Uiso 1 1 calc R . .
C31 C 0.17061(14) 0.6803(3) 0.32566(14) 0.0496(9) Uani 1 1 d . . .
H31A H 0.1833 0.7442 0.3414 0.059 Uiso 1 1 calc R . .
H31B H 0.1531 0.6578 0.3489 0.059 Uiso 1 1 calc R . .
C45 C 0.10143(7) 0.9154(2) 0.31254(10) 0.0249(4) Uani 1 1 d . . .
O46 O 0.13264(7) 0.93849(19) 0.34918(9) 0.0381(5) Uani 1 1 d . . .
C52 C 0.14385(13) 1.1637(4) -0.01863(14) 0.0556(10) Uani 1 1 d . . .
H52A H 0.1439 1.0936 -0.0289 0.067 Uiso 1 1 calc R . .
H52B H 0.1559 1.2014 -0.0440 0.067 Uiso 1 1 calc R . .

loop_
_atom_site_aniso_label
_atom_site_aniso_U_11
_atom_site_aniso_U_22
_atom_site_aniso_U_33
_atom_site_aniso_U_23
_atom_site_aniso_U_13
_atom_site_aniso_U_12
Cl51 0.0532(12) 0.0537(12) 0.0579(12) -0.0209(10) 0.0301(10) -0.0038(9)
Cl49 0.0727(15) 0.0334(9) 0.0653(14) 0.0009(9) 0.0366(12) -0.0015(9)
C48B 0.036(3) 0.028(3) 0.040(3) -0.002(2) 0.017(3) 0.004(2)
Cl50 0.0518(11) 0.0392(10) 0.0645(14) -0.0023(9) 0.0365(11) -0.0025(8)
C53 0.066(5) 0.064(5) 0.087(7) -0.014(5) 0.004(5) 0.013(4)
O66 0.089(5) 0.096(5) 0.058(3) -0.008(3) 0.016(3) 0.033(4)
C67 0.083(6) 0.098(7) 0.055(4) 0.008(5) 0.029(4) -0.020(5)
C68 0.206(15) 0.090(8) 0.138(10) 0.059(7) 0.144(11) 0.072(9)
C48A 0.168(16) 0.22(2) 0.070(8) -0.069(11) -0.049(9) 0.127(16)
Ru1 0.01255(6) 0.01694(7) 0.01647(6) -0.00014(5) 0.00397(4) -0.00064(4)
Rh2 0.01462(6) 0.01839(7) 0.01906(7) 0.00145(5) 0.00612(5) 0.00089(4)
Cl3 0.01780(19) 0.0331(3) 0.0232(2) 0.00801(19) 0.00835(16) 0.00261(17)
P4 0.01390(19) 0.0209(2) 0.0215(2) -0.00220(18) 0.00427(16) 0.00195(16)
Cl5 0.0234(2) 0.0248(2) 0.0206(2) -0.00286(17) -0.00061(16) 0.00157(17)
Cl6 0.01550(18) 0.0248(2) 0.0264(2) -0.00220(18) 0.00084(16) -0.00172(16)
P7 0.0162(2) 0.0173(2) 0.0211(2) 0.00259(17) 0.00283(17) -0.00194(16)
C8 0.0153(7) 0.0191(8) 0.0194(8) -0.0002(6) 0.0046(6) 0.0009(6)
C33 0.0172(7) 0.0189(8) 0.0235(8) -0.0017(7) 0.0049(6) 0.0024(6)
C9 0.0173(8) 0.0182(8) 0.0263(9) 0.0031(7) 0.0043(7) -0.0008(6)
C16 0.0228(9) 0.0187(8) 0.0249(9) 0.0002(7) 0.0023(7) -0.0027(7)
C34 0.0205(8) 0.0229(9) 0.0349(11) -0.0033(8) 0.0106(8) -0.0018(7)
C27 0.0237(9) 0.0253(10) 0.0253(10) -0.0012(8) 0.0004(7) 0.0083(8)
C38 0.0250(9) 0.0202(9) 0.0326(11) -0.0036(8) 0.0056(8) 0.0051(7)
C22 0.0218(9) 0.0296(11) 0.0232(9) 0.0058(8) 0.0033(7) -0.0040(8)
C35 0.0215(9) 0.0241(10) 0.0400(13) 0.0016(9) 0.0073(9) -0.0029(8)
C39 0.0158(8) 0.0366(12) 0.0307(11) -0.0077(9) 0.0085(7) -0.0004(8)
C15 0.0219(9) 0.0180(9) 0.0383(12) 0.0037(8) 0.0073(8) -0.0001(7)
C14 0.0239(10) 0.0256(11) 0.0374(12) 0.0079(9) 0.0082(9) 0.0056(8)
C36 0.0321(11) 0.0192(9) 0.0381(13) 0.0009(9) 0.0025(10) -0.0048(8)
C40 0.0186(9) 0.0448(15) 0.0414(14) -0.0092(12) 0.0114(9) -0.0061(9)
C13 0.0215(9) 0.0323(12) 0.0317(11) 0.0041(9) 0.0077(8) 0.0049(8)
C32 0.0384(13) 0.0368(14) 0.0264(11) 0.0091(10) 0.0060(10) 0.0153(11)
C21 0.0345(12) 0.0335(13) 0.0326(12) -0.0114(10) 0.0141(10) -0.0087(10)
C37 0.0352(12) 0.0197(10) 0.0342(12) -0.0050(8) 0.0048(10) 0.0032(8)
C10 0.0216(9) 0.0322(12) 0.0421(14) 0.0177(11) 0.0088(9) 0.0011(8)
C41 0.0210(10) 0.091(3) 0.0276(12) -0.0037(14) 0.0105(9) -0.0083(13)
C28 0.0266(11) 0.0375(14) 0.0389(14) -0.0043(11) 0.0005(10) 0.0152(10)
C20 0.0389(14) 0.0520(18) 0.0295(12) -0.0131(12) 0.0107(11) -0.0081(13)
C30 0.056(2) 0.0357(15) 0.0348(14) 0.0022(12) -0.0142(14) 0.0157(14)
C12 0.0198(9) 0.0317(12) 0.0452(14) 0.0115(11) 0.0090(9) 0.0005(8)
C23 0.0330(14) 0.084(3) 0.0230(11) 0.0106(14) -0.0019(10) -0.0224(16)
C29 0.0355(14) 0.0437(17) 0.0496(18) -0.0060(14) -0.0139(13) 0.0181(13)
C19 0.0346(14) 0.0463(18) 0.0534(19) -0.0288(15) 0.0015(13) -0.0060(13)
C24 0.0231(11) 0.084(3) 0.0279(12) 0.0182(14) 0.0091(9) 0.0075(13)
C43 0.0338(15) 0.090(3) 0.056(2) -0.003(2) 0.0298(15) -0.0085(17)
C26 0.0286(14) 0.142(5) 0.0332(15) 0.020(2) 0.0113(12) -0.011(2)
C17 0.0519(18) 0.0208(11) 0.0448(16) 0.0012(11) -0.0118(13) -0.0122(11)
C18 0.0526(19) 0.0305(14) 0.0531(19) -0.0079(13) -0.0104(15) -0.0191(14)
C25 0.0393(15) 0.093(3) 0.0236(12) 0.0175(15) 0.0022(11) -0.0166(18)
C44 0.0364(15) 0.121(4) 0.0378(16) -0.015(2) 0.0239(13) -0.017(2)
C42 0.0201(10) 0.057(2) 0.061(2) -0.0095(16) 0.0196(12) -0.0063(11)
C31 0.067(2) 0.0474(18) 0.0254(12) 0.0076(12) 0.0040(13) 0.0226(17)
C45 0.0209(9) 0.0317(11) 0.0223(9) 0.0038(8) 0.0078(7) 0.0013(8)
O46 0.0259(8) 0.0557(14) 0.0274(9) 0.0000(9) 0.0021(7) -0.0071(8)
C52 0.054(2) 0.090(3) 0.0259(13) 0.0062(16) 0.0167(13) -0.013(2)

loop_
_atom_type_symbol
_atom_type_description
_atom_type_scat_dispersion_real
_atom_type_scat_dispersion_imag
_atom_type_scat_source
C C 0.0033 0.0016 'International Tables Vol C Tables 4.2.6.8 and 6.1.1.4'
H H 0.0000 0.0000 'International Tables Vol C Tables 4.2.6.8 and 6.1.1.4'
O O 0.0106 0.0060 'International Tables Vol C Tables 4.2.6.8 and 6.1.1.4'
Cl Cl 0.1484 0.1585 'International Tables Vol C Tables 4.2.6.8 and 6.1.1.4'
Ru Ru -1.2594 0.8363 'International Tables Vol C Tables 4.2.6.8 and 6.1.1.4'
Rh Rh -1.1178 0.9187 'International Tables Vol C Tables 4.2.6.8 and 6.1.1.4'
P P 0.1023 0.0942 'International Tables Vol C Tables 4.2.6.8 and 6.1.1.4'

loop_
_geom_angle_atom_site_label_1
_geom_angle_atom_site_label_2
_geom_angle_atom_site_label_3
_geom_angle
_geom_angle_site_symmetry_1
_geom_angle_site_symmetry_3
Cl49 C48B Cl51 110.7(4) . .
Cl49 C48B Cl50 110.4(4) . .
Cl51 C48B Cl50 111.6(4) . .
Cl49 C48B H48B 108.0 . .
Cl51 C48B H48B 108.0 . .
Cl50 C48B H48B 108.0 . .
O66 C53 C48A 110.3(10) . .
O66 C53 H53A 109.6 . .
C48A C53 H53A 109.6 . .
O66 C53 H53B 109.6 . .
C48A C53 H53B 109.6 . .
H53A C53 H53B 108.1 . .
C53 O66 C67 114.7(8) . .
O66 C67 C68 112.0(9) . .
O66 C67 H67A 109.2 . .
C68 C67 H67A 109.2 . .
O66 C67 H67B 109.2 . .
C68 C67 H67B 109.2 . .
H67A C67 H67B 107.9 . .
C67 C68 H68A 109.5 . .
C67 C68 H68B 109.5 . .
H68A C68 H68B 109.5 . .
C67 C68 H68C 109.5 . .
H68A C68 H68C 109.5 . .
H68B C68 H68C 109.5 . .
C53 C48A H48A 109.5 . .
C53 C48A H48C 109.5 . .
H48A C48A H48C 109.5 . .
C53 C48A H48D 109.5 . .
H48A C48A H48D 109.5 . .
H48C C48A H48D 109.5 . .
C8 Ru1 Cl5 102.03(9) . .
C8 Ru1 Cl6 97.45(9) . .
Cl5 Ru1 Cl6 160.52(2) . .
C8 Ru1 P4 97.04(8) . .
Cl5 Ru1 P4 89.49(4) . .
Cl6 Ru1 P4 88.30(5) . .
C8 Ru1 P7 98.78(8) . .
Cl5 Ru1 P7 86.36(4) . .
Cl6 Ru1 P7 90.53(5) . .
P4 Ru1 P7 164.16(3) . .
C45 Rh2 C8 87.57(11) . .
C45 Rh2 Cl3 177.80(7) . 2
C8 Rh2 Cl3 94.63(8) . 2
C45 Rh2 Cl3 94.47(10) . .
C8 Rh2 Cl3 177.29(7) . .
Cl3 Rh2 Cl3 83.33(6) 2 .
Rh2 Cl3 Rh2 87.28(6) 2 .
C33 P4 C39 103.08(11) . .
C33 P4 C27 111.20(13) . .
C39 P4 C27 104.68(13) . .
C33 P4 Ru1 113.86(10) . .
C39 P4 Ru1 110.41(10) . .
C27 P4 Ru1 112.77(9) . .
C9 P7 C16 112.06(11) . .
C9 P7 C22 104.69(11) . .
C16 P7 C22 102.41(13) . .
C9 P7 Ru1 115.38(7) . .
C16 P7 Ru1 111.46(10) . .
C22 P7 Ru1 109.79(10) . .
Ru1 C8 Rh2 176.88(13) . .
C34 C33 C38 110.8(2) . .
C34 C33 P4 113.82(16) . .
C38 C33 P4 115.80(16) . .
C34 C33 H33 105.1 . .
C38 C33 H33 105.1 . .
P4 C33 H33 105.1 . .
C10 C9 C15 111.1(2) . .
C10 C9 P7 113.88(16) . .
C15 C9 P7 113.14(15) . .
C10 C9 H9 106.0 . .
C15 C9 H9 106.0 . .
P7 C9 H9 106.0 . .
C21 C16 C17 110.7(2) . .
C21 C16 P7 111.99(17) . .
C17 C16 P7 119.92(19) . .
C21 C16 H16 104.2 . .
C17 C16 H16 104.2 . .
P7 C16 H16 104.2 . .
C35 C34 C33 109.9(2) . .
C35 C34 H34A 109.7 . .
C33 C34 H34A 109.7 . .
C35 C34 H34B 109.7 . .
C33 C34 H34B 109.7 . .
H34A C34 H34B 108.2 . .
C28 C27 C32 108.8(2) . .
C28 C27 P4 118.51(19) . .
C32 C27 P4 112.26(17) . .
C28 C27 H27 105.4 . .
C32 C27 H27 105.4 . .
P4 C27 H27 105.4 . .
C37 C38 C33 109.8(2) . .
C37 C38 H38A 109.7 . .
C33 C38 H38A 109.7 . .
C37 C38 H38B 109.7 . .
C33 C38 H38B 109.7 . .
H38A C38 H38B 108.2 . .
C23 C22 C24 109.4(3) . .
C23 C22 P7 116.54(19) . .
C24 C22 P7 110.28(18) . .
C23 C22 H22 106.7 . .
C24 C22 H22 106.7 . .
P7 C22 H22 106.7 . .
C36 C35 C34 111.2(2) . .
C36 C35 H35A 109.4 . .
C34 C35 H35A 109.4 . .
C36 C35 H35B 109.4 . .
C34 C35 H35B 109.4 . .
H35A C35 H35B 108.0 . .
C41 C39 C40 109.7(3) . .
C41 C39 P4 113.15(17) . .
C40 C39 P4 112.83(18) . .
C41 C39 H39 106.9 . .
C40 C39 H39 106.9 . .
P4 C39 H39 106.9 . .
C14 C15 C9 110.42(19) . .
C14 C15 H15A 109.6 . .
C9 C15 H15A 109.6 . .
C14 C15 H15B 109.6 . .
C9 C15 H15B 109.6 . .
H15A C15 H15B 108.1 . .
C13 C14 C15 111.3(2) . .
C13 C14 H14A 109.4 . .
C15 C14 H14A 109.4 . .
C13 C14 H14B 109.4 . .
C15 C14 H14B 109.4 . .
H14A C14 H14B 108.0 . .
C35 C36 C37 111.3(2) . .
C35 C36 H36A 109.4 . .
C37 C36 H36A 109.4 . .
C35 C36 H36B 109.4 . .
C37 C36 H36B 109.4 . .
H36A C36 H36B 108.0 . .
C42 C40 C39 111.3(2) . .
C42 C40 H40A 109.4 . .
C39 C40 H40A 109.4 . .
C42 C40 H40B 109.4 . .
C39 C40 H40B 109.4 . .
H40A C40 H40B 108.0 . .
C14 C13 C12 110.4(2) . .
C14 C13 H13A 109.6 . .
C12 C13 H13A 109.6 . .
C14 C13 H13B 109.6 . .
C12 C13 H13B 109.6 . .
H13A C13 H13B 108.1 . .
C31 C32 C27 109.7(3) . .
C31 C32 H32A 109.7 . .
C27 C32 H32A 109.7 . .
C31 C32 H32B 109.7 . .
C27 C32 H32B 109.7 . .
H32A C32 H32B 108.2 . .
C16 C21 C20 110.0(2) . .
C16 C21 H21A 109.7 . .
C20 C21 H21A 109.7 . .
C16 C21 H21B 109.7 . .
C20 C21 H21B 109.7 . .
H21A C21 H21B 108.2 . .
C36 C37 C38 111.7(2) . .
C36 C37 H37A 109.3 . .
C38 C37 H37A 109.3 . .
C36 C37 H37B 109.3 . .
C38 C37 H37B 109.3 . .
H37A C37 H37B 107.9 . .
C9 C10 C12 110.7(2) . .
C9 C10 H10A 109.5 . .
C12 C10 H10A 109.5 . .
C9 C10 H10B 109.5 . .
C12 C10 H10B 109.5 . .
H10A C10 H10B 108.1 . .
C39 C41 C44 110.8(3) . .
C39 C41 H41A 109.5 . .
C44 C41 H41A 109.5 . .
C39 C41 H41B 109.5 . .
C44 C41 H41B 109.5 . .
H41A C41 H41B 108.1 . .
C27 C28 C29 109.6(3) . .
C27 C28 H28A 109.7 . .
C29 C28 H28A 109.7 . .
C27 C28 H28B 109.7 . .
C29 C28 H28B 109.7 . .
H28A C28 H28B 108.2 . .
C19 C20 C21 110.5(3) . .
C19 C20 H20A 109.5 . .
C21 C20 H20A 109.5 . .
C19 C20 H20B 109.5 . .
C21 C20 H20B 109.5 . .
H20A C20 H20B 108.1 . .
C29 C30 C31 110.8(3) . .
C29 C30 H30A 109.5 . .
C31 C30 H30A 109.5 . .
C29 C30 H30B 109.5 . .
C31 C30 H30B 109.5 . .
H30A C30 H30B 108.1 . .
C13 C12 C10 111.8(2) . .
C13 C12 H12A 109.3 . .
C10 C12 H12A 109.3 . .
C13 C12 H12B 109.3 . .
C10 C12 H12B 109.3 . .
H12A C12 H12B 107.9 . .
C22 C23 C25 110.2(3) . .
C22 C23 H23A 109.6 . .
C25 C23 H23A 109.6 . .
C22 C23 H23B 109.6 . .
C25 C23 H23B 109.6 . .
H23A C23 H23B 108.1 . .
C30 C29 C28 112.9(3) . .
C30 C29 H29A 109.0 . .
C28 C29 H29A 109.0 . .
C30 C29 H29B 109.0 . .
C28 C29 H29B 109.0 . .
H29A C29 H29B 107.8 . .
C18 C19 C20 110.3(3) . .
C18 C19 H19A 109.6 . .
C20 C19 H19A 109.6 . .
C18 C19 H19B 109.6 . .
C20 C19 H19B 109.6 . .
H19A C19 H19B 108.1 . .
C26 C24 C22 111.4(3) . .
C26 C24 H24A 109.3 . .
C22 C24 H24A 109.3 . .
C26 C24 H24B 109.3 . .
C22 C24 H24B 109.3 . .
H24A C24 H24B 108.0 . .
C42 C43 C44 111.1(4) . .
C42 C43 H43A 109.4 . .
C44 C43 H43A 109.4 . .
C42 C43 H43B 109.4 . .
C44 C43 H43B 109.4 . .
H43A C43 H43B 108.0 . .
C52 C26 C24 113.0(3) . .
C52 C26 H26A 109.0 . .
C24 C26 H26A 109.0 . .
C52 C26 H26B 109.0 . .
C24 C26 H26B 109.0 . .
H26A C26 H26B 107.8 . .
C18 C17 C16 110.2(3) . .
C18 C17 H17A 109.6 . .
C16 C17 H17A 109.6 . .
C18 C17 H17B 109.6 . .
C16 C17 H17B 109.6 . .
H17A C17 H17B 108.1 . .
C19 C18 C17 112.7(3) . .
C19 C18 H18A 109.1 . .
C17 C18 H18A 109.1 . .
C19 C18 H18B 109.1 . .
C17 C18 H18B 109.1 . .
H18A C18 H18B 107.8 . .
C52 C25 C23 111.5(3) . .
C52 C25 H25A 109.3 . .
C23 C25 H25A 109.3 . .
C52 C25 H25B 109.3 . .
C23 C25 H25B 109.3 . .
H25A C25 H25B 108.0 . .
C43 C44 C41 110.9(3) . .
C43 C44 H44A 109.5 . .
C41 C44 H44A 109.5 . .
C43 C44 H44B 109.5 . .
C41 C44 H44B 109.5 . .
H44A C44 H44B 108.0 . .
C43 C42 C40 111.6(3) . .
C43 C42 H42A 109.3 . .
C40 C42 H42A 109.3 . .
C43 C42 H42B 109.3 . .
C40 C42 H42B 109.3 . .
H42A C42 H42B 108.0 . .
C30 C31 C32 111.2(3) . .
C30 C31 H31A 109.4 . .
C32 C31 H31A 109.4 . .
C30 C31 H31B 109.4 . .
C32 C31 H31B 109.4 . .
H31A C31 H31B 108.0 . .
O46 C45 Rh2 179.5(3) . .
C26 C52 C25 110.7(3) . .
C26 C52 H52A 109.5 . .
C25 C52 H52A 109.5 . .
C26 C52 H52B 109.5 . .
C25 C52 H52B 109.5 . .
H52A C52 H52B 108.1 . .

loop_
_geom_bond_atom_site_label_1
_geom_bond_atom_site_label_2
_geom_bond_distance
_geom_bond_site_symmetry_2
Cl51 C48B 1.751(8) .
Cl49 C48B 1.747(8) .
C48B Cl50 1.754(8) .
C48B H48B 0.9800 .
C53 O66 1.387(11) .
C53 C48A 1.490(18) .
C53 H53A 0.9700 .
C53 H53B 0.9700 .
O66 C67 1.453(11) .
C67 C68 1.603(17) .
C67 H67A 0.9700 .
C67 H67B 0.9700 .
C68 H68A 0.9600 .
C68 H68B 0.9600 .
C68 H68C 0.9600 .
C48A H48A 0.9600 .
C48A H48C 0.9600 .
C48A H48D 0.9600 .
Ru1 C8 1.688(2) .
Ru1 Cl5 2.3503(16) .
Ru1 Cl6 2.3619(13) .
Ru1 P4 2.429(3) .
Ru1 P7 2.430(3) .
Rh2 C45 1.835(3) .
Rh2 C8 1.864(2) .
Rh2 Cl3 2.3839(13) 2
Rh2 Cl3 2.4035(14) .
Cl3 Rh2 2.3839(14) 2
P4 C33 1.842(3) .
P4 C39 1.857(3) .
P4 C27 1.856(3) .
P7 C9 1.846(2) .
P7 C16 1.851(3) .
P7 C22 1.851(3) .
C33 C34 1.534(3) .
C33 C38 1.538(4) .
C33 H33 0.9800 .
C9 C10 1.527(3) .
C9 C15 1.536(4) .
C9 H9 0.9800 .
C16 C21 1.521(4) .
C16 C17 1.531(4) .
C16 H16 0.9800 .
C34 C35 1.533(4) .
C34 H34A 0.9700 .
C34 H34B 0.9700 .
C27 C28 1.531(4) .
C27 C32 1.540(4) .
C27 H27 0.9800 .
C38 C37 1.536(4) .
C38 H38A 0.9700 .
C38 H38B 0.9700 .
C22 C23 1.521(4) .
C22 C24 1.535(4) .
C22 H22 0.9800 .
C35 C36 1.518(4) .
C35 H35A 0.9700 .
C35 H35B 0.9700 .
C39 C41 1.526(4) .
C39 C40 1.535(4) .
C39 H39 0.9800 .
C15 C14 1.524(3) .
C15 H15A 0.9700 .
C15 H15B 0.9700 .
C14 C13 1.518(4) .
C14 H14A 0.9700 .
C14 H14B 0.9700 .
C36 C37 1.524(4) .
C36 H36A 0.9700 .
C36 H36B 0.9700 .
C40 C42 1.524(4) .
C40 H40A 0.9700 .
C40 H40B 0.9700 .
C13 C12 1.525(4) .
C13 H13A 0.9700 .
C13 H13B 0.9700 .
C32 C31 1.532(4) .
C32 H32A 0.9700 .
C32 H32B 0.9700 .
C21 C20 1.534(4) .
C21 H21A 0.9700 .
C21 H21B 0.9700 .
C37 H37A 0.9700 .
C37 H37B 0.9700 .
C10 C12 1.529(4) .
C10 H10A 0.9700 .
C10 H10B 0.9700 .
C41 C44 1.537(4) .
C41 H41A 0.9700 .
C41 H41B 0.9700 .
C28 C29 1.538(4) .
C28 H28A 0.9700 .
C28 H28B 0.9700 .
C20 C19 1.523(6) .
C20 H20A 0.9700 .
C20 H20B 0.9700 .
C30 C29 1.498(6) .
C30 C31 1.528(5) .
C30 H30A 0.9700 .
C30 H30B 0.9700 .
C12 H12A 0.9700 .
C12 H12B 0.9700 .
C23 C25 1.537(5) .
C23 H23A 0.9700 .
C23 H23B 0.9700 .
C29 H29A 0.9700 .
C29 H29B 0.9700 .
C19 C18 1.508(6) .
C19 H19A 0.9700 .
C19 H19B 0.9700 .
C24 C26 1.504(5) .
C24 H24A 0.9700 .
C24 H24B 0.9700 .
C43 C42 1.493(6) .
C43 C44 1.524(6) .
C43 H43A 0.9700 .
C43 H43B 0.9700 .
C26 C52 1.502(5) .
C26 H26A 0.9700 .
C26 H26B 0.9700 .
C17 C18 1.530(4) .
C17 H17A 0.9700 .
C17 H17B 0.9700 .
C18 H18A 0.9700 .
C18 H18B 0.9700 .
C25 C52 1.508(6) .
C25 H25A 0.9700 .
C25 H25B 0.9700 .
C44 H44A 0.9700 .
C44 H44B 0.9700 .
C42 H42A 0.9700 .
C42 H42B 0.9700 .
C31 H31A 0.9700 .
C31 H31B 0.9700 .
C45 O46 1.138(3) .
C52 H52A 0.9700 .
C52 H52B 0.9700 .
